data_1540732
loop_
_publ_author_name
'Wu, Jia-Ying'
'Yu, Cheng-Han'
'Wen, Jung-Jung'
'Chang, Chiou-Ling'
'Leung, Man-Kit'

_publ_section_title
;
 Pyrrolo-[3,2-b]pyrroles for Photochromic Analysis of Halocarbons.
;
_journal_issue 2
_journal_name_full 'Analytical chemistry'
_journal_page_first 1195
_journal_page_last 1201
_journal_paper_doi 10.1021/acs.analchem.5b03374
_journal_volume 88
_journal_year 2016
_chemical_formula_sum 'C30 H22 N2'
_chemical_formula_weight 410.50
_chemical_name_systematic
; 
 ? 
;
_space_group_IT_number 2
_symmetry_cell_setting triclinic
_symmetry_space_group_name_Hall '-P 1'
_symmetry_space_group_name_H-M 'P -1'
_atom_sites_solution_hydrogens geom
_atom_sites_solution_primary direct
_atom_sites_solution_secondary difmap
_audit_creation_method SHELXL-97
_cell_angle_alpha 95.690(15)
_cell_angle_beta 95.670(18)
_cell_angle_gamma 100.847(18)
_cell_formula_units_Z 1
_cell_length_a 6.1843(15)
_cell_length_b 7.4512(13)
_cell_length_c 11.960(2)
_cell_measurement_reflns_used 521
_cell_measurement_temperature 295(2)
_cell_measurement_theta_max 67.9520
_cell_measurement_theta_min 3.7550
_cell_volume 534.70(19)
_computing_cell_refinement
; 
CrysAlisPro, Agilent Technologies, 
Version 1.171.37.31 (release 14-01-2014 CrysAlis171 .NET) 
(compiled Jan 14 2014,18:38:05) 
Empirical absorption correction using spherical harmonics, 
 implemented in SCALE3 ABSPACK scaling algorithm. 
;
_computing_data_collection
; 
CrysAlisPro, Agilent Technologies, 
Version 1.171.37.31 (release 14-01-2014 CrysAlis171 .NET) 
(compiled Jan 14 2014,18:38:05) 
Empirical absorption correction using spherical harmonics, 
 implemented in SCALE3 ABSPACK scaling algorithm. 
;
_computing_data_reduction
; 
CrysAlisPro, Agilent Technologies, 
Version 1.171.37.31 (release 14-01-2014 CrysAlis171 .NET) 
(compiled Jan 14 2014,18:38:05) 
Empirical absorption correction using spherical harmonics, 
 implemented in SCALE3 ABSPACK scaling algorithm. 
;
_computing_molecular_graphics SHELXTL
_computing_publication_material SHELXTL
_computing_structure_refinement 'SHELXL-97 (Sheldrick, 1997)'
_computing_structure_solution 'SHELXS-97 (Sheldrick, 1990)'
_diffrn_ambient_temperature 295(2)
_diffrn_measured_fraction_theta_full 0.990
_diffrn_measured_fraction_theta_max 0.990
_diffrn_measurement_device_type 'Oxford Diffraction Gemini A'
_diffrn_measurement_method CCD
_diffrn_radiation_monochromator graphite
_diffrn_radiation_source 'fine-focus sealed tube'
_diffrn_radiation_type CuK\a
_diffrn_radiation_wavelength 1.54178
_diffrn_reflns_av_R_equivalents 0.0507
_diffrn_reflns_av_sigmaI/netI 0.0714
_diffrn_reflns_limit_h_max 5
_diffrn_reflns_limit_h_min -7
_diffrn_reflns_limit_k_max 8
_diffrn_reflns_limit_k_min -8
_diffrn_reflns_limit_l_max 14
_diffrn_reflns_limit_l_min -13
_diffrn_reflns_number 3060
_diffrn_reflns_theta_full 67.96
_diffrn_reflns_theta_max 67.96
_diffrn_reflns_theta_min 3.74
_exptl_absorpt_coefficient_mu 0.572
_exptl_absorpt_correction_T_max 1.00000
_exptl_absorpt_correction_T_min 0.47846
_exptl_absorpt_correction_type multi-scan
_exptl_absorpt_process_details
; 
CrysAlisPro, Agilent Technologies, 
Version 1.171.37.31 (release 14-01-2014 CrysAlis171 .NET) 
(compiled Jan 14 2014,18:38:05) 
Empirical absorption correction using spherical harmonics, 
 implemented in SCALE3 ABSPACK scaling algorithm. 
;
_exptl_crystal_density_diffrn 1.275
_exptl_crystal_density_method 'not measured'
_exptl_crystal_F_000 216
_exptl_crystal_size_max 0.20
_exptl_crystal_size_mid 0.15
_exptl_crystal_size_min 0.10
_refine_diff_density_max 0.287
_refine_diff_density_min -0.211
_refine_diff_density_rms 0.066
_refine_ls_extinction_method none
_refine_ls_goodness_of_fit_ref 1.082
_refine_ls_hydrogen_treatment mixed
_refine_ls_matrix_type full
_refine_ls_number_parameters 145
_refine_ls_number_reflns 1933
_refine_ls_number_restraints 0
_refine_ls_restrained_S_all 1.082
_refine_ls_R_factor_all 0.1229
_refine_ls_R_factor_gt 0.0798
_refine_ls_shift/su_max 0.000
_refine_ls_shift/su_mean 0.000
_refine_ls_structure_factor_coef Fsqd
_refine_ls_weighting_details 'calc w=1/[\s^2^(Fo^2^)+(0.1000P)^2^+0.0000P] where P=(Fo^2^+2Fc^2^)/3'
_refine_ls_weighting_scheme calc
_refine_ls_wR_factor_gt 0.2003
_refine_ls_wR_factor_ref 0.2340
_reflns_number_gt 1135
_reflns_number_total 1933
_reflns_threshold_expression >2sigma(I)
_cod_data_source_file ac5b03374_si_003.cif
_cod_data_source_block ic16830
_cod_depositor_comments
;
The following automatic conversions were performed:

'_symmetry_cell_setting' value 'Triclinic' changed to 'triclinic'
according to
/usr/data/users/saulius/crontab/automatic-downloads/rss-feeds/ACS/lib/dictionaries/cif_core.dic
dictionary named 'cif_core.dic' version 2.4.2 from 2011-04-26.

Automatic conversion script
Id: cif_fix_values 4268 2015-11-12 08:31:59Z antanas 

 Adding full bibliography for 1540732--1540734.cif.
;
_cod_original_sg_symbol_H-M P-1
_cod_database_code 1540732

loop_
_symmetry_equiv_pos_as_xyz
'x, y, z'
'-x, -y, -z'

loop_
_atom_site_label
_atom_site_type_symbol
_atom_site_fract_x
_atom_site_fract_y
_atom_site_fract_z
_atom_site_U_iso_or_equiv
_atom_site_adp_type
_atom_site_occupancy
_atom_site_symmetry_multiplicity
_atom_site_calc_flag
_atom_site_refinement_flags
N1 N 0.0904(5) 0.0067(4) 0.8684(3) 0.0534(8) Uani 1 1 d .
C1 C 0.0463(6) 0.0484(5) 1.0522(3) 0.0529(9) Uani 1 1 d .
C2 C 0.2454(6) 0.1660(5) 1.0366(3) 0.0561(9) Uani 1 1 d .
H2A H 0.3409 0.2471 1.0922 0.067 Uiso 1 1 calc R
C3 C 0.2715(6) 0.1388(5) 0.9254(3) 0.0521(9) Uani 1 1 d .
C4 C 0.4459(6) 0.2381(5) 0.8646(3) 0.0522(9) Uani 1 1 d .
C5 C 0.6646(6) 0.2819(5) 0.9162(3) 0.0566(9) Uani 1 1 d .
H5A H 0.6997 0.2467 0.9871 0.068 Uiso 1 1 calc R
C6 C 0.8291(6) 0.3774(6) 0.8624(4) 0.0620(11) Uani 1 1 d .
H6A H 0.9740 0.4073 0.8980 0.074 Uiso 1 1 calc R
C7 C 0.7816(7) 0.4287(6) 0.7573(4) 0.0676(12) Uani 1 1 d .
H7A H 0.8944 0.4901 0.7209 0.081 Uiso 1 1 calc R
C8 C 0.5650(8) 0.3884(6) 0.7057(4) 0.0698(12) Uani 1 1 d .
H8A H 0.5311 0.4251 0.6351 0.084 Uiso 1 1 calc R
C9 C 0.3979(7) 0.2931(6) 0.7596(4) 0.0664(11) Uani 1 1 d .
H9A H 0.2525 0.2661 0.7247 0.080 Uiso 1 1 calc R
C10 C 0.0609(6) -0.0787(5) 0.7547(3) 0.0532(9) Uani 1 1 d .
C11 C 0.2227(7) -0.1636(6) 0.7124(4) 0.0648(11) Uani 1 1 d .
H11A H 0.3527 -0.1642 0.7585 0.078 Uiso 1 1 calc R
C12 C 0.1905(9) -0.2468(7) 0.6023(4) 0.0775(14) Uani 1 1 d .
H12A H 0.2998 -0.3014 0.5733 0.093 Uiso 1 1 calc R
C13 C -0.0067(9) -0.2484(7) 0.5348(4) 0.0788(14) Uani 1 1 d .
H13A H -0.0298 -0.3057 0.4608 0.095 Uiso 1 1 calc R
C14 C -0.1650(8) -0.1671(6) 0.5765(4) 0.0729(12) Uani 1 1 d .
H14A H -0.2964 -0.1690 0.5308 0.088 Uiso 1 1 calc R
C15 C -0.1325(7) -0.0811(6) 0.6864(3) 0.0629(11) Uani 1 1 d .
H15A H -0.2415 -0.0248 0.7142 0.075 Uiso 1 1 calc R

loop_
_atom_site_aniso_label
_atom_site_aniso_U_11
_atom_site_aniso_U_22
_atom_site_aniso_U_33
_atom_site_aniso_U_23
_atom_site_aniso_U_13
_atom_site_aniso_U_12
N1 0.0508(17) 0.0549(17) 0.0501(17) 0.0065(13) 0.0069(13) -0.0010(13)
C1 0.052(2) 0.054(2) 0.0507(19) 0.0046(15) 0.0078(16) 0.0072(17)
C2 0.056(2) 0.0467(18) 0.062(2) 0.0082(16) 0.0071(17) -0.0017(16)
C3 0.049(2) 0.0450(17) 0.058(2) 0.0042(15) 0.0082(16) -0.0007(15)
C4 0.052(2) 0.0450(18) 0.056(2) 0.0009(15) 0.0103(16) 0.0016(15)
C5 0.055(2) 0.053(2) 0.061(2) 0.0074(17) 0.0075(17) 0.0064(17)
C6 0.049(2) 0.054(2) 0.078(3) 0.0004(19) 0.0110(19) -0.0020(17)
C7 0.068(3) 0.051(2) 0.077(3) -0.0013(19) 0.027(2) -0.0093(18)
C8 0.078(3) 0.064(2) 0.063(2) 0.0159(19) 0.013(2) -0.002(2)
C9 0.056(2) 0.068(2) 0.067(3) 0.011(2) 0.0043(19) -0.0068(19)
C10 0.055(2) 0.0466(18) 0.055(2) 0.0093(15) 0.0130(17) -0.0009(16)
C11 0.059(2) 0.064(2) 0.069(2) 0.0084(19) 0.0157(19) 0.0008(19)
C12 0.091(3) 0.066(3) 0.077(3) 0.004(2) 0.038(3) 0.007(2)
C13 0.106(4) 0.063(2) 0.056(2) -0.0017(19) 0.014(3) -0.009(3)
C14 0.082(3) 0.066(2) 0.060(3) 0.005(2) -0.004(2) -0.005(2)
C15 0.060(2) 0.061(2) 0.063(2) 0.0092(18) 0.0060(19) -0.0014(18)

loop_
_atom_type_symbol
_atom_type_description
_atom_type_scat_dispersion_real
_atom_type_scat_dispersion_imag
_atom_type_scat_source
C C 0.0181 0.0091 'International Tables Vol C Tables 4.2.6.8 and 6.1.1.4'
H H 0.0000 0.0000 'International Tables Vol C Tables 4.2.6.8 and 6.1.1.4'
N N 0.0311 0.0180 'International Tables Vol C Tables 4.2.6.8 and 6.1.1.4'

loop_
_geom_angle_atom_site_label_1
_geom_angle_atom_site_label_2
_geom_angle_atom_site_label_3
_geom_angle
_geom_angle_site_symmetry_1
_geom_angle_site_symmetry_3
C1 N1 C3 107.2(3) 2_557 .
C1 N1 C10 123.6(3) 2_557 .
C3 N1 C10 128.6(3) . .
N1 C1 C1 108.2(4) 2_557 2_557
N1 C1 C2 143.8(4) 2_557 .
C1 C1 C2 108.0(4) 2_557 .
C3 C2 C1 107.3(3) . .
C2 C3 N1 109.3(3) . .
C2 C3 C4 128.3(3) . .
N1 C3 C4 122.2(3) . .
C9 C4 C5 118.8(4) . .
C9 C4 C3 122.1(4) . .
C5 C4 C3 119.1(4) . .
C6 C5 C4 120.2(4) . .
C7 C6 C5 120.9(4) . .
C6 C7 C8 119.6(4) . .
C7 C8 C9 119.9(4) . .
C4 C9 C8 120.6(4) . .
C15 C10 C11 119.5(4) . .
C15 C10 N1 119.6(4) . .
C11 C10 N1 120.9(4) . .
C12 C11 C10 120.0(4) . .
C11 C12 C13 119.5(5) . .
C14 C13 C12 120.4(4) . .
C13 C14 C15 120.4(5) . .
C10 C15 C14 120.2(4) . .

loop_
_geom_bond_atom_site_label_1
_geom_bond_atom_site_label_2
_geom_bond_distance
_geom_bond_site_symmetry_2
N1 C1 1.375(5) 2_557
N1 C3 1.410(4) .
N1 C10 1.422(5) .
C1 N1 1.375(5) 2_557
C1 C1 1.390(7) 2_557
C1 C2 1.410(5) .
C2 C3 1.355(5) .
C3 C4 1.483(5) .
C4 C9 1.381(6) .
C4 C5 1.395(5) .
C5 C6 1.379(6) .
C6 C7 1.370(7) .
C7 C8 1.384(6) .
C8 C9 1.391(6) .
C10 C15 1.376(6) .
C10 C11 1.390(6) .
C11 C12 1.377(6) .
C12 C13 1.391(7) .
C13 C14 1.354(7) .
C14 C15 1.382(6) .
